data_4074436
loop_
_publ_author_name
'Nakazawa, Hiroshi'
'Miyoshi, Yasutaka'
'Katayama, Takafumi'
'Mizuta, Tsutomu'
'Miyoshi, Katsuhiko'
'Tsuchida, Noriko'
'Ono, Ayako'
'Takano, Keiko'

_publ_section_title
;
 Syntheses, Structures, and DFT Calculations of Phosphenium Phosphite
 Complexes of Molybdenum:&#x00A0; Preference of Nonbridging Form to
 Bridging Form of a Donor Group
;
_journal_issue 25
_journal_name_full Organometallics
_journal_page_first 5913
_journal_paper_doi 10.1021/om060639x
_journal_volume 25
_journal_year 2006
_chemical_formula_moiety 'C17 H36 Mo N6 O5 P3,0.5(C6 H14), C F3 O3 S'
_chemical_formula_sum 'C21 H43 F3 Mo N6 O8 P3 S'
_chemical_formula_weight 785.52
_chemical_name_systematic
; 
 ? 
;
_space_group_IT_number 14
_symmetry_cell_setting monoclinic
_symmetry_space_group_name_Hall '-P 2yn'
_symmetry_space_group_name_H-M 'P 1 21/n 1'
_atom_sites_solution_hydrogens geom
_atom_sites_solution_primary direct
_atom_sites_solution_secondary difmap
_audit_creation_method SHELXL-97
_cell_angle_alpha 90.00
_cell_angle_beta 99.6190(10)
_cell_angle_gamma 90.00
_cell_formula_units_Z 4
_cell_length_a 8.80700(10)
_cell_length_b 21.7500(3)
_cell_length_c 17.9600(3)
_cell_measurement_temperature 200(2)
_cell_volume 3391.91(8)
_computing_cell_refinement HKL
_computing_data_collection HKL
_computing_data_reduction HKL
_computing_structure_refinement 'SHELXL-97 (Sheldrick, 1997)'
_computing_structure_solution 'SHELXS-97 (Sheldrick, 1990)'
_diffrn_ambient_temperature 200(2)
_diffrn_detector_area_resol_mean 10.0
_diffrn_measured_fraction_theta_full 'ACTA 50'
_diffrn_measured_fraction_theta_max 0.951
_diffrn_measurement_device_type 'Mac Science DIP2030 Imaging Plate'
_diffrn_radiation_monochromator graphite
_diffrn_radiation_source 'fine-focus rotating anode'
_diffrn_radiation_type MoK\a
_diffrn_radiation_wavelength 0.71069
_diffrn_reflns_av_R_equivalents 0.0000
_diffrn_reflns_av_sigmaI/netI 0.0217
_diffrn_reflns_limit_h_max 11
_diffrn_reflns_limit_h_min 0
_diffrn_reflns_limit_k_max 28
_diffrn_reflns_limit_k_min 0
_diffrn_reflns_limit_l_max 23
_diffrn_reflns_limit_l_min -23
_diffrn_reflns_number 7707
_diffrn_reflns_theta_full 'ACTA 50'
_diffrn_reflns_theta_max 27.89
_diffrn_reflns_theta_min 2.97
_exptl_absorpt_coefficient_mu 0.656
_exptl_absorpt_correction_T_max 0.7793
_exptl_absorpt_correction_T_min 0.7434
_exptl_absorpt_correction_type integration
_exptl_crystal_colour yellow
_exptl_crystal_density_diffrn 1.538
_exptl_crystal_density_method 'not measured'
_exptl_crystal_description cubic
_exptl_crystal_F_000 1620
_exptl_crystal_size_max 0.50
_exptl_crystal_size_mid 0.48
_exptl_crystal_size_min 0.35
_refine_diff_density_max 1.323
_refine_diff_density_min -1.373
_refine_diff_density_rms 0.151
_refine_ls_extinction_method none
_refine_ls_goodness_of_fit_ref 1.003
_refine_ls_hydrogen_treatment constr
_refine_ls_matrix_type full
_refine_ls_number_parameters 376
_refine_ls_number_reflns 7707
_refine_ls_number_restraints 0
_refine_ls_restrained_S_all 1.003
_refine_ls_R_factor_all 0.0650
_refine_ls_R_factor_gt 0.0584
_refine_ls_shift/su_max 0.034
_refine_ls_shift/su_mean 0.001
_refine_ls_structure_factor_coef Fsqd
_refine_ls_weighting_details 'calc w=1/[\s^2^(Fo^2^)+(0.1127P)^2^+7.8386P] where P=(Fo^2^+2Fc^2^)/3'
_refine_ls_weighting_scheme calc
_refine_ls_wR_factor_gt 0.1721
_refine_ls_wR_factor_ref 0.1790
_reflns_number_gt 6788
_reflns_number_total 7707
_reflns_threshold_expression >2sigma(I)
_cod_data_source_file om060639xsi20060714_013749.cif
_cod_data_source_block miyoshi2
_cod_database_code 4074436

loop_
_symmetry_equiv_pos_as_xyz
'x, y, z'
'-x+1/2, y+1/2, -z+1/2'
'-x, -y, -z'
'x-1/2, -y-1/2, z-1/2'

loop_
_atom_site_label
_atom_site_type_symbol
_atom_site_fract_x
_atom_site_fract_y
_atom_site_fract_z
_atom_site_U_iso_or_equiv
_atom_site_adp_type
_atom_site_occupancy
_atom_site_symmetry_multiplicity
_atom_site_calc_flag
_atom_site_refinement_flags
Mo1 Mo 0.65093(4) 0.789201(13) 0.573632(17) 0.02828(12) Uani 1 1 d .
S1 S 0.3114(2) 0.98952(8) 0.67686(10) 0.0753(4) Uani 1 1 d .
P1 P 0.85136(12) 0.78705(4) 0.48794(5) 0.0309(2) Uani 1 1 d .
P2 P 0.80887(13) 0.71373(4) 0.65987(6) 0.0339(2) Uani 1 1 d .
P3 P 0.72974(12) 0.87983(4) 0.63585(6) 0.0345(2) Uani 1 1 d .
F1 F 0.1859(6) 1.0264(3) 0.7887(3) 0.1115(16) Uani 1 1 d .
F2 F 0.3927(6) 0.9650(2) 0.8190(3) 0.1135(17) Uani 1 1 d .
F3 F 0.1660(7) 0.9253(2) 0.7660(4) 0.130(2) Uani 1 1 d .
O1 O 0.4134(5) 0.7801(2) 0.6855(2) 0.0649(10) Uani 1 1 d .
O2 O 0.4348(4) 0.87648(15) 0.46260(18) 0.0500(8) Uani 1 1 d .
O3 O 0.4540(4) 0.68304(17) 0.4835(2) 0.0582(9) Uani 1 1 d .
O4 O 0.7886(3) 0.83343(14) 0.41891(16) 0.0407(6) Uani 1 1 d .
O5 O 0.8909(5) 0.66681(16) 0.60959(18) 0.0572(9) Uani 1 1 d .
O6 O 0.3890(6) 0.9376(2) 0.6582(3) 0.0926(16) Uani 1 1 d .
O7 O 0.1650(5) 0.9975(2) 0.6290(2) 0.0751(12) Uani 1 1 d .
O8 O 0.4003(5) 1.0424(2) 0.6855(3) 0.0750(12) Uani 1 1 d .
N1 N 1.0343(4) 0.80416(17) 0.5228(2) 0.0399(7) Uani 1 1 d .
N2 N 0.9030(4) 0.72355(17) 0.4463(2) 0.0402(7) Uani 1 1 d .
N3 N 0.9388(4) 0.7355(2) 0.7325(2) 0.0468(9) Uani 1 1 d .
N4 N 0.7156(5) 0.67193(18) 0.7166(2) 0.0476(9) Uani 1 1 d .
N5 N 0.7473(5) 0.90053(18) 0.7235(2) 0.0468(9) Uani 1 1 d .
N6 N 0.7524(5) 0.94892(16) 0.6052(2) 0.0451(8) Uani 1 1 d .
C1 C 0.4999(5) 0.7836(2) 0.6450(3) 0.0425(9) Uani 1 1 d .
C2 C 0.5160(5) 0.84554(18) 0.5021(2) 0.0360(8) Uani 1 1 d .
C3 C 0.5321(5) 0.71917(19) 0.5162(3) 0.0398(9) Uani 1 1 d .
C4 C 0.8740(6) 0.8442(3) 0.3585(3) 0.0533(12) Uani 1 1 d .
H1 H 0.9690 0.8665 0.3781 0.080 Uiso 1 1 calc R
H2 H 0.8115 0.8687 0.3190 0.080 Uiso 1 1 calc R
H3 H 0.8998 0.8048 0.3374 0.080 Uiso 1 1 calc R
C5 C 1.0855(5) 0.8651(2) 0.5489(3) 0.0488(10) Uani 1 1 d .
H4 H 1.1811 0.8617 0.5855 0.073 Uiso 1 1 calc R
H5 H 1.0060 0.8847 0.5731 0.073 Uiso 1 1 calc R
H6 H 1.1039 0.8900 0.5059 0.073 Uiso 1 1 calc R
C6 C 1.1463(5) 0.7671(2) 0.4919(3) 0.0499(10) Uani 1 1 d .
H7 H 1.2386 0.7597 0.5306 0.060 Uiso 1 1 calc R
H8 H 1.1784 0.7879 0.4481 0.060 Uiso 1 1 calc R
C7 C 1.0644(6) 0.7071(2) 0.4680(3) 0.0505(11) Uani 1 1 d .
H9 H 1.1050 0.6886 0.4249 0.061 Uiso 1 1 calc R
H10 H 1.0780 0.6774 0.5104 0.061 Uiso 1 1 calc R
C8 C 0.7971(6) 0.6735(2) 0.4210(3) 0.0519(11) Uani 1 1 d .
H11 H 0.8349 0.6504 0.3808 0.078 Uiso 1 1 calc R
H12 H 0.6949 0.6903 0.4015 0.078 Uiso 1 1 calc R
H13 H 0.7902 0.6459 0.4635 0.078 Uiso 1 1 calc R
C9 C 0.9939(10) 0.6189(3) 0.6451(4) 0.093(3) Uani 1 1 d .
H14 H 1.0815 0.6378 0.6779 0.139 Uiso 1 1 calc R
H15 H 1.0314 0.5945 0.6060 0.139 Uiso 1 1 calc R
H16 H 0.9382 0.5922 0.6752 0.139 Uiso 1 1 calc R
C10 C 1.0603(7) 0.7791(3) 0.7278(3) 0.0648(15) Uani 1 1 d .
H17 H 1.0484 0.8148 0.7596 0.097 Uiso 1 1 calc R
H18 H 1.0549 0.7925 0.6753 0.097 Uiso 1 1 calc R
H19 H 1.1603 0.7597 0.7453 0.097 Uiso 1 1 calc R
C11 C 0.9278(6) 0.7073(2) 0.8049(3) 0.0518(12) Uani 1 1 d .
H20 H 0.9053 0.7388 0.8413 0.062 Uiso 1 1 calc R
H21 H 1.0258 0.6867 0.8259 0.062 Uiso 1 1 calc R
C12 C 0.7997(8) 0.6614(3) 0.7904(3) 0.0701(17) Uani 1 1 d .
H22 H 0.8421 0.6192 0.7940 0.084 Uiso 1 1 calc R
H23 H 0.7310 0.6660 0.8284 0.084 Uiso 1 1 calc R
C13 C 0.5866(7) 0.6323(2) 0.6887(3) 0.0591(13) Uani 1 1 d .
H24 H 0.6243 0.5908 0.6809 0.089 Uiso 1 1 calc R
H25 H 0.5319 0.6485 0.6407 0.089 Uiso 1 1 calc R
H26 H 0.5164 0.6308 0.7256 0.089 Uiso 1 1 calc R
C14 C 0.7237(8) 0.8616(3) 0.7863(3) 0.0643(14) Uani 1 1 d .
H27 H 0.8119 0.8655 0.8272 0.096 Uiso 1 1 calc R
H28 H 0.7137 0.8187 0.7695 0.096 Uiso 1 1 calc R
H29 H 0.6296 0.8743 0.8045 0.096 Uiso 1 1 calc R
C15 C 0.7645(7) 0.9669(2) 0.7378(3) 0.0607(13) Uani 1 1 d .
H30 H 0.8591 0.9753 0.7745 0.073 Uiso 1 1 calc R
H31 H 0.6750 0.9831 0.7584 0.073 Uiso 1 1 calc R
C16 C 0.7744(7) 0.9971(2) 0.6617(3) 0.0604(13) Uani 1 1 d .
H32 H 0.6936 1.0289 0.6498 0.072 Uiso 1 1 calc R
H33 H 0.8762 1.0168 0.6633 0.072 Uiso 1 1 calc R
C17 C 0.7547(7) 0.9675(2) 0.5277(3) 0.0565(13) Uani 1 1 d .
H34 H 0.6714 0.9969 0.5117 0.085 Uiso 1 1 calc R
H35 H 0.7403 0.9313 0.4948 0.085 Uiso 1 1 calc R
H36 H 0.8538 0.9868 0.5243 0.085 Uiso 1 1 calc R
C18 C 0.2588(4) 0.97605(16) 0.7675(2) 0.0302(7) Uani 1 1 d .
C19 C 0.6972(15) 0.9694(6) 0.9748(7) 0.150 Uiso 1 1 d G
C20 C 0.8440(12) 0.9896(6) 0.9557(5) 0.150 Uiso 1 1 d G
C21 C 0.9494(14) 1.0123(6) 1.0216(7) 0.150 Uiso 1 1 d G
H37 H 0.7127 0.9332 1.0149 0.200 Uiso 1 1 d G
H38 H 0.6401 1.0057 0.9980 0.200 Uiso 1 1 d G
H39 H 0.6221 0.9530 0.9265 0.200 Uiso 1 1 d G
H40 H 0.8961 0.9525 0.9310 0.200 Uiso 1 1 d G
H41 H 0.8238 1.0247 0.9142 0.200 Uiso 1 1 d G
H42 H 0.8966 1.0493 1.0461 0.200 Uiso 1 1 d G
H43 H 0.9690 0.9770 1.0629 0.200 Uiso 1 1 d G

loop_
_atom_site_aniso_label
_atom_site_aniso_U_11
_atom_site_aniso_U_22
_atom_site_aniso_U_33
_atom_site_aniso_U_23
_atom_site_aniso_U_13
_atom_site_aniso_U_12
Mo1 0.0283(2) 0.02728(18) 0.02924(18) 0.00069(10) 0.00460(12) 0.00084(10)
S1 0.0776(11) 0.0677(9) 0.0769(10) -0.0067(8) 0.0019(8) -0.0029(8)
P1 0.0307(5) 0.0324(5) 0.0295(5) -0.0006(3) 0.0049(3) 0.0006(3)
P2 0.0367(6) 0.0327(5) 0.0323(5) 0.0047(3) 0.0051(4) 0.0030(3)
P3 0.0380(5) 0.0303(5) 0.0355(5) -0.0025(4) 0.0072(4) 0.0002(4)
F1 0.106(4) 0.138(4) 0.096(3) -0.013(3) 0.034(3) 0.010(3)
F2 0.110(4) 0.114(4) 0.100(3) 0.035(3) -0.031(3) -0.006(3)
F3 0.115(4) 0.101(4) 0.170(5) 0.054(4) 0.011(3) -0.045(3)
O1 0.053(2) 0.086(3) 0.063(2) 0.0102(19) 0.0295(18) 0.0021(18)
O2 0.0502(19) 0.0491(18) 0.0479(17) 0.0090(14) 0.0000(14) 0.0104(14)
O3 0.048(2) 0.053(2) 0.071(2) -0.0183(17) 0.0030(16) -0.0104(15)
O4 0.0420(16) 0.0457(16) 0.0356(14) 0.0088(12) 0.0103(11) 0.0069(12)
O5 0.081(3) 0.0506(19) 0.0423(17) 0.0096(14) 0.0158(16) 0.0311(17)
O6 0.072(3) 0.079(3) 0.123(4) -0.054(3) 0.007(3) 0.006(2)
O7 0.074(3) 0.077(3) 0.064(2) 0.001(2) -0.019(2) -0.002(2)
O8 0.071(3) 0.061(2) 0.094(3) 0.009(2) 0.017(2) -0.017(2)
N1 0.0321(18) 0.0437(18) 0.0439(19) -0.0049(15) 0.0060(13) 0.0000(14)
N2 0.041(2) 0.0400(18) 0.0399(18) -0.0070(14) 0.0083(14) 0.0012(14)
N3 0.044(2) 0.058(2) 0.0360(18) 0.0106(16) -0.0004(14) -0.0105(17)
N4 0.049(2) 0.048(2) 0.045(2) 0.0139(16) 0.0049(16) -0.0106(16)
N5 0.060(2) 0.0424(19) 0.0375(18) -0.0087(15) 0.0076(16) -0.0006(17)
N6 0.054(2) 0.0303(17) 0.054(2) -0.0048(15) 0.0167(17) -0.0015(15)
C1 0.039(2) 0.045(2) 0.044(2) 0.0047(17) 0.0083(18) -0.0003(16)
C2 0.038(2) 0.0364(19) 0.0335(18) 0.0005(15) 0.0048(14) 0.0008(15)
C3 0.033(2) 0.039(2) 0.046(2) -0.0019(17) 0.0043(16) -0.0005(15)
C4 0.059(3) 0.063(3) 0.042(2) 0.015(2) 0.021(2) 0.005(2)
C5 0.041(2) 0.052(3) 0.055(3) -0.008(2) 0.0125(19) -0.0136(19)
C6 0.033(2) 0.065(3) 0.052(3) -0.010(2) 0.0091(18) 0.0041(19)
C7 0.044(3) 0.055(3) 0.054(3) -0.006(2) 0.013(2) 0.0121(19)
C8 0.058(3) 0.045(2) 0.051(3) -0.015(2) 0.005(2) -0.003(2)
C9 0.131(6) 0.084(5) 0.067(4) 0.020(3) 0.029(4) 0.071(5)
C10 0.047(3) 0.089(4) 0.054(3) 0.019(3) -0.004(2) -0.020(3)
C11 0.052(3) 0.067(3) 0.034(2) 0.0140(19) 0.0007(18) 0.002(2)
C12 0.087(4) 0.079(4) 0.043(3) 0.016(3) 0.006(3) -0.028(3)
C13 0.071(3) 0.048(3) 0.057(3) 0.007(2) 0.006(2) -0.020(2)
C14 0.095(4) 0.060(3) 0.039(2) 0.001(2) 0.012(2) 0.008(3)
C15 0.072(4) 0.047(3) 0.062(3) -0.022(2) 0.011(3) -0.001(2)
C16 0.071(4) 0.036(2) 0.076(4) -0.014(2) 0.017(3) -0.007(2)
C17 0.072(3) 0.037(2) 0.065(3) 0.012(2) 0.024(3) 0.000(2)
C18 0.0353(19) 0.0235(15) 0.0306(16) 0.0106(12) 0.0023(13) -0.0043(12)

loop_
_atom_type_symbol
_atom_type_description
_atom_type_scat_dispersion_real
_atom_type_scat_dispersion_imag
_atom_type_scat_source
C C 0.0033 0.0016 'International Tables Vol C Tables 4.2.6.8 and 6.1.1.4'
H H 0.0000 0.0000 'International Tables Vol C Tables 4.2.6.8 and 6.1.1.4'
F F 0.0171 0.0103 'International Tables Vol C Tables 4.2.6.8 and 6.1.1.4'
Mo Mo -1.6832 0.6857 'International Tables Vol C Tables 4.2.6.8 and 6.1.1.4'
N N 0.0061 0.0033 'International Tables Vol C Tables 4.2.6.8 and 6.1.1.4'
O O 0.0106 0.0060 'International Tables Vol C Tables 4.2.6.8 and 6.1.1.4'
P P 0.1023 0.0942 'International Tables Vol C Tables 4.2.6.8 and 6.1.1.4'
S S 0.1246 0.1234 'International Tables Vol C Tables 4.2.6.8 and 6.1.1.4'

loop_
_geom_angle_atom_site_label_1
_geom_angle_atom_site_label_2
_geom_angle_atom_site_label_3
_geom_angle
C1 Mo1 C2 93.50(17)
C1 Mo1 C3 86.44(18)
C2 Mo1 C3 86.19(17)
C1 Mo1 P3 85.42(13)
C2 Mo1 P3 83.51(12)
C3 Mo1 P3 166.45(13)
C1 Mo1 P2 85.64(13)
C2 Mo1 P2 176.59(12)
C3 Mo1 P2 90.47(12)
P3 Mo1 P2 99.69(4)
C1 Mo1 P1 174.85(13)
C2 Mo1 P1 91.19(12)
C3 Mo1 P1 91.74(13)
P3 Mo1 P1 97.24(3)
P2 Mo1 P1 89.56(3)
O8 S1 O6 114.2(3)
O8 S1 O7 113.6(3)
O6 S1 O7 112.5(3)
O8 S1 C18 105.2(3)
O6 S1 C18 107.4(3)
O7 S1 C18 102.8(3)
O4 P1 N1 109.42(18)
O4 P1 N2 104.81(17)
N1 P1 N2 91.98(19)
O4 P1 Mo1 105.67(11)
N1 P1 Mo1 119.69(13)
N2 P1 Mo1 123.92(14)
O5 P2 N3 107.9(2)
O5 P2 N4 107.9(2)
N3 P2 N4 91.17(19)
O5 P2 Mo1 108.80(12)
N3 P2 Mo1 122.54(15)
N4 P2 Mo1 116.83(15)
N6 P3 N5 94.3(2)
N6 P3 Mo1 131.94(15)
N5 P3 Mo1 132.69(15)
C4 O4 P1 121.5(3)
C9 O5 P2 120.8(3)
C5 N1 C6 115.8(4)
C5 N1 P1 123.5(3)
C6 N1 P1 114.0(3)
C7 N2 C8 116.5(4)
C7 N2 P1 114.2(3)
C8 N2 P1 123.4(3)
C10 N3 C11 119.4(4)
C10 N3 P2 124.3(3)
C11 N3 P2 116.3(3)
C12 N4 C13 118.9(4)
C12 N4 P2 114.8(3)
C13 N4 P2 123.2(3)
C14 N5 C15 117.5(4)
C14 N5 P3 126.1(3)
C15 N5 P3 115.6(3)
C16 N6 C17 116.7(4)
C16 N6 P3 116.2(3)
C17 N6 P3 127.2(3)
O1 C1 Mo1 179.6(5)
O2 C2 Mo1 177.4(4)
O3 C3 Mo1 173.9(4)
O4 C4 H1 109.5
O4 C4 H2 109.5
H1 C4 H2 109.5
O4 C4 H3 109.5
H1 C4 H3 109.5
H2 C4 H3 109.5
N1 C5 H4 109.5
N1 C5 H5 109.5
H4 C5 H5 109.5
N1 C5 H6 109.5
H4 C5 H6 109.5
H5 C5 H6 109.5
N1 C6 C7 105.3(4)
N1 C6 H7 110.7
C7 C6 H7 110.7
N1 C6 H8 110.7
C7 C6 H8 110.7
H7 C6 H8 108.8
N2 C7 C6 105.1(4)
N2 C7 H9 110.7
C6 C7 H9 110.7
N2 C7 H10 110.7
C6 C7 H10 110.7
H9 C7 H10 108.8
N2 C8 H11 109.5
N2 C8 H12 109.5
H11 C8 H12 109.5
N2 C8 H13 109.5
H11 C8 H13 109.5
H12 C8 H13 109.5
O5 C9 H14 109.5
O5 C9 H15 109.5
H14 C9 H15 109.5
O5 C9 H16 109.5
H14 C9 H16 109.5
H15 C9 H16 109.5
N3 C10 H17 109.5
N3 C10 H18 109.5
H17 C10 H18 109.5
N3 C10 H19 109.5
H17 C10 H19 109.5
H18 C10 H19 109.5
N3 C11 C12 106.7(4)
N3 C11 H20 110.4
C12 C11 H20 110.4
N3 C11 H21 110.4
C12 C11 H21 110.4
H20 C11 H21 108.6
N4 C12 C11 108.4(4)
N4 C12 H22 110.0
C11 C12 H22 110.0
N4 C12 H23 110.0
C11 C12 H23 110.0
H22 C12 H23 108.4
N4 C13 H24 109.5
N4 C13 H25 109.5
H24 C13 H25 109.5
N4 C13 H26 109.5
H24 C13 H26 109.5
H25 C13 H26 109.5
N5 C14 H27 109.5
N5 C14 H28 109.5
H27 C14 H28 109.5
N5 C14 H29 109.5
H27 C14 H29 109.5
H28 C14 H29 109.5
N5 C15 C16 106.6(4)
N5 C15 H30 110.4
C16 C15 H30 110.4
N5 C15 H31 110.4
C16 C15 H31 110.4
H30 C15 H31 108.6
N6 C16 C15 107.1(4)
N6 C16 H32 110.3
C15 C16 H32 110.3
N6 C16 H33 110.3
C15 C16 H33 110.3
H32 C16 H33 108.6
N6 C17 H34 109.5
N6 C17 H35 109.5
H34 C17 H35 109.5
N6 C17 H36 109.5
H34 C17 H36 109.5
H35 C17 H36 109.5
F1 C18 F3 110.3(5)
F1 C18 F2 109.9(4)
F3 C18 F2 108.0(4)
F1 C18 S1 109.3(3)
F3 C18 S1 111.0(4)
F2 C18 S1 108.3(3)
C20 C19 H37 111.4
C20 C19 H38 111.4
H37 C19 H38 107.6
C20 C19 H39 111.4
H37 C19 H39 107.5
H38 C19 H39 107.5
C19 C20 C21 112.2
C19 C20 H40 109.3
C21 C20 H40 109.6
C19 C20 H41 109.3
C21 C20 H41 109.6
H40 C20 H41 106.7
C20 C21 H42 109.2
C20 C21 H43 109.2
H42 C21 H43 106.8

loop_
_geom_bond_atom_site_label_1
_geom_bond_atom_site_label_2
_geom_bond_distance
Mo1 C1 2.000(5)
Mo1 C2 2.013(4)
Mo1 C3 2.029(4)
Mo1 P3 2.3145(10)
Mo1 P2 2.5116(10)
Mo1 P1 2.5288(10)
S1 O8 1.386(4)
S1 O6 1.390(5)
S1 O7 1.435(4)
S1 C18 1.789(4)
P1 O4 1.622(3)
P1 N1 1.670(4)
P1 N2 1.670(4)
P2 O5 1.612(3)
P2 N3 1.654(4)
P2 N4 1.679(4)
P3 N6 1.624(4)
P3 N5 1.620(4)
F1 C18 1.356(6)
F2 C18 1.392(6)
F3 C18 1.372(5)
O1 C1 1.139(6)
O2 C2 1.140(5)
O3 C3 1.141(5)
O4 C4 1.439(5)
O5 C9 1.456(6)
N1 C5 1.452(6)
N1 C6 1.453(6)
N2 C7 1.455(6)
N2 C8 1.457(6)
N3 C10 1.443(6)
N3 C11 1.455(6)
N4 C12 1.424(6)
N4 C13 1.447(6)
N5 C14 1.453(7)
N5 C15 1.470(6)
N6 C16 1.449(6)
N6 C17 1.453(6)
C4 H1 0.9800
C4 H2 0.9800
C4 H3 0.9800
C5 H4 0.9800
C5 H5 0.9800
C5 H6 0.9800
C6 C7 1.519(7)
C6 H7 0.9900
C6 H8 0.9900
C7 H9 0.9900
C7 H10 0.9900
C8 H11 0.9800
C8 H12 0.9800
C8 H13 0.9800
C9 H14 0.9800
C9 H15 0.9800
C9 H16 0.9800
C10 H17 0.9800
C10 H18 0.9800
C10 H19 0.9800
C11 C12 1.496(8)
C11 H20 0.9900
C11 H21 0.9900
C12 H22 0.9900
C12 H23 0.9900
C13 H24 0.9800
C13 H25 0.9800
C13 H26 0.9800
C14 H27 0.9800
C14 H28 0.9800
C14 H29 0.9800
C15 C16 1.531(8)
C15 H30 0.9900
C15 H31 0.9900
C16 H32 0.9900
C16 H33 0.9900
C17 H34 0.9800
C17 H35 0.9800
C17 H36 0.9800
C19 C20 1.460(10)
C19 H37 1.0598
C19 H38 1.0599
C19 H39 1.0600
C20 C21 1.463(11)
C20 H40 1.0605
C20 H41 1.0604
C21 H42 1.0609
C21 H43 1.0608

loop_
_geom_torsion_atom_site_label_1
_geom_torsion_atom_site_label_2
_geom_torsion_atom_site_label_3
_geom_torsion_atom_site_label_4
_geom_torsion
C1 Mo1 P1 O4 158.6(15)
C2 Mo1 P1 O4 3.14(17)
C3 Mo1 P1 O4 89.36(17)
P3 Mo1 P1 O4 -80.47(13)
P2 Mo1 P1 O4 179.82(13)
C1 Mo1 P1 N1 -77.5(15)
C2 Mo1 P1 N1 127.02(19)
C3 Mo1 P1 N1 -146.8(2)
P3 Mo1 P1 N1 43.41(16)
P2 Mo1 P1 N1 -56.30(16)
C1 Mo1 P1 N2 38.1(15)
C2 Mo1 P1 N2 -117.4(2)
C3 Mo1 P1 N2 -31.2(2)
P3 Mo1 P1 N2 158.97(17)
P2 Mo1 P1 N2 59.25(17)
C1 Mo1 P2 O5 143.0(2)
C2 Mo1 P2 O5 68(2)
C3 Mo1 P2 O5 56.6(2)
P3 Mo1 P2 O5 -132.40(17)
P1 Mo1 P2 O5 -35.13(17)
C1 Mo1 P2 N3 -89.9(2)
C2 Mo1 P2 N3 -165(2)
C3 Mo1 P2 N3 -176.3(2)
P3 Mo1 P2 N3 -5.34(18)
P1 Mo1 P2 N3 91.93(17)
C1 Mo1 P2 N4 20.6(2)
C2 Mo1 P2 N4 -55(2)
C3 Mo1 P2 N4 -65.8(2)
P3 Mo1 P2 N4 105.15(17)
P1 Mo1 P2 N4 -157.58(17)
C1 Mo1 P3 N6 -128.3(2)
C2 Mo1 P3 N6 -34.3(2)
C3 Mo1 P3 N6 -75.0(6)
P2 Mo1 P3 N6 146.9(2)
P1 Mo1 P3 N6 56.1(2)
C1 Mo1 P3 N5 36.8(3)
C2 Mo1 P3 N5 130.9(2)
C3 Mo1 P3 N5 90.1(6)
P2 Mo1 P3 N5 -48.0(2)
P1 Mo1 P3 N5 -138.8(2)
N1 P1 O4 C4 49.6(4)
N2 P1 O4 C4 -47.9(4)
Mo1 P1 O4 C4 179.7(3)
N3 P2 O5 C9 43.2(6)
N4 P2 O5 C9 -54.1(6)
Mo1 P2 O5 C9 178.2(5)
O4 P1 N1 C5 54.5(4)
N2 P1 N1 C5 161.0(4)
Mo1 P1 N1 C5 -67.5(4)
O4 P1 N1 C6 -95.6(4)
N2 P1 N1 C6 10.9(4)
Mo1 P1 N1 C6 142.3(3)
O4 P1 N2 C7 120.4(3)
N1 P1 N2 C7 9.7(4)
Mo1 P1 N2 C7 -118.6(3)
O4 P1 N2 C8 -87.7(4)
N1 P1 N2 C8 161.7(4)
Mo1 P1 N2 C8 33.3(4)
O5 P2 N3 C10 75.5(5)
N4 P2 N3 C10 -175.2(5)
Mo1 P2 N3 C10 -51.9(5)
O5 P2 N3 C11 -103.6(4)
N4 P2 N3 C11 5.7(4)
Mo1 P2 N3 C11 129.0(3)
O5 P2 N4 C12 95.2(5)
N3 P2 N4 C12 -14.1(5)
Mo1 P2 N4 C12 -141.9(4)
O5 P2 N4 C13 -64.7(5)
N3 P2 N4 C13 -174.0(4)
Mo1 P2 N4 C13 58.2(5)
N6 P3 N5 C14 173.3(5)
Mo1 P3 N5 C14 4.3(6)
N6 P3 N5 C15 3.5(4)
Mo1 P3 N5 C15 -165.4(3)
N5 P3 N6 C16 -1.0(4)
Mo1 P3 N6 C16 168.1(3)
N5 P3 N6 C17 178.4(4)
Mo1 P3 N6 C17 -12.5(5)
C2 Mo1 C1 O1 87(96)
C3 Mo1 C1 O1 1(96)
P3 Mo1 C1 O1 170(100)
P2 Mo1 C1 O1 -90(96)
P1 Mo1 C1 O1 -68(96)
C1 Mo1 C2 O2 -27(8)
C3 Mo1 C2 O2 59(8)
P3 Mo1 C2 O2 -112(8)
P2 Mo1 C2 O2 48(9)
P1 Mo1 C2 O2 151(8)
C1 Mo1 C3 O3 57(4)
C2 Mo1 C3 O3 -37(4)
P3 Mo1 C3 O3 4(4)
P2 Mo1 C3 O3 143(4)
P1 Mo1 C3 O3 -128(4)
C5 N1 C6 C7 -179.1(4)
P1 N1 C6 C7 -26.6(5)
C8 N2 C7 C6 -179.7(4)
P1 N2 C7 C6 -25.7(5)
N1 C6 C7 N2 31.0(5)
C10 N3 C11 C12 -175.8(6)
P2 N3 C11 C12 3.3(6)
C13 N4 C12 C11 178.8(5)
P2 N4 C12 C11 18.0(7)
N3 C11 C12 N4 -12.7(7)
C14 N5 C15 C16 -175.5(5)
P3 N5 C15 C16 -4.8(6)
C17 N6 C16 C15 178.9(4)
P3 N6 C16 C15 -1.6(6)
N5 C15 C16 N6 3.8(6)
O8 S1 C18 F1 56.5(4)
O6 S1 C18 F1 178.5(4)
O7 S1 C18 F1 -62.6(4)
O8 S1 C18 F3 178.3(4)
O6 S1 C18 F3 -59.6(4)
O7 S1 C18 F3 59.2(4)
O8 S1 C18 F2 -63.3(4)
O6 S1 C18 F2 58.8(4)
O7 S1 C18 F2 177.6(4)
